data_4069501
loop_
_publ_author_name
'Oguadinma, Paul O.'
'Schaper, Frank'

_publ_section_title
;
 Bis(2-phenylethyl)-nacnac: A Chiral Diketiminate Ligand and Its Copper
 Complexes
;
_journal_issue 14
_journal_name_full Organometallics
_journal_page_first 4089
_journal_paper_doi 10.1021/om9002279
_journal_volume 28
_journal_year 2009
_chemical_absolute_configuration rmad
_chemical_compound_source 'Synthesized by the authors. See text'
_chemical_formula_moiety 'C34 H37 Cu N4 O2'
_chemical_formula_sum 'C34 H37 Cu N4 O2'
_chemical_formula_weight 597.22
_chemical_name_systematic
; 
 ? 
;
_space_group_IT_number 19
_symmetry_cell_setting orthorhombic
_symmetry_space_group_name_Hall 'P 2ac 2ab'
_symmetry_space_group_name_H-M 'P 21 21 21'
_atom_sites_solution_hydrogens geom
_atom_sites_solution_primary direct
_atom_sites_solution_secondary difmap
_audit_creation_method SHELXL-97
_cell_angle_alpha 90.00
_cell_angle_beta 90.00
_cell_angle_gamma 90.00
_cell_formula_units_Z 4
_cell_length_a 10.0461(9)
_cell_length_b 13.1703(11)
_cell_length_c 22.9287(19)
_cell_measurement_reflns_used 6741
_cell_measurement_temperature 150
_cell_measurement_theta_max 53.39
_cell_measurement_theta_min 3.36
_cell_volume 3033.7(4)
_computing_cell_refinement 'APEX II (Bruker, 2006)'
_computing_data_collection 'APEX II (Bruker, 2006)'
_computing_data_reduction 'SAINT (Bruker, 2004)'
_computing_molecular_graphics 'SHELXTL (Bruker, 1997)'
_computing_publication_material 'UdMX (local program)'
_computing_structure_refinement 'SHELXL97 (Sheldrick, 1997)'
_computing_structure_solution 'SHELXS97 (Sheldrick, 1997)'
_diffrn_ambient_temperature 150
_diffrn_detector_area_resol_mean 5.5
_diffrn_measured_fraction_theta_full 0.996
_diffrn_measured_fraction_theta_max 0.996
_diffrn_measurement_device_type 'Bruker Smart 6000'
_diffrn_measurement_method \w
_diffrn_radiation_monochromator 'Montel 200 optics'
_diffrn_radiation_source 'Rotating Anode'
_diffrn_radiation_type CuK\a
_diffrn_radiation_wavelength 1.54178
_diffrn_reflns_av_R_equivalents 0.048
_diffrn_reflns_av_sigmaI/netI 0.0605
_diffrn_reflns_limit_h_max 12
_diffrn_reflns_limit_h_min -12
_diffrn_reflns_limit_k_max 16
_diffrn_reflns_limit_k_min -16
_diffrn_reflns_limit_l_max 28
_diffrn_reflns_limit_l_min -28
_diffrn_reflns_number 39607
_diffrn_reflns_theta_full 72.66
_diffrn_reflns_theta_max 72.66
_diffrn_reflns_theta_min 3.86
_diffrn_standards_decay_% 0.00
_diffrn_standards_number 5
_exptl_absorpt_coefficient_mu 1.299
_exptl_absorpt_correction_T_max 0.9250
_exptl_absorpt_correction_T_min 0.8648
_exptl_absorpt_correction_type multi-scan
_exptl_absorpt_process_details 'Sadabs (Sheldrick,1996)'
_exptl_crystal_colour Colorless
_exptl_crystal_density_diffrn 1.308
_exptl_crystal_density_method 'not measured'
_exptl_crystal_description block
_exptl_crystal_F_000 1256
_exptl_crystal_size_max 0.08
_exptl_crystal_size_mid 0.08
_exptl_crystal_size_min 0.06
_refine_diff_density_max 0.218
_refine_diff_density_min -0.677
_refine_diff_density_rms 0.055
_refine_ls_abs_structure_details 'Flack H D (1983), XXXX Friedel Pairs'
_refine_ls_abs_structure_Flack -0.05(3)
_refine_ls_extinction_method none
_refine_ls_goodness_of_fit_ref 0.936
_refine_ls_hydrogen_treatment constr
_refine_ls_matrix_type full
_refine_ls_number_parameters 376
_refine_ls_number_reflns 5976
_refine_ls_number_restraints 0
_refine_ls_restrained_S_all 0.936
_refine_ls_R_factor_all 0.0575
_refine_ls_R_factor_gt 0.0451
_refine_ls_shift/su_max 0.001
_refine_ls_shift/su_mean 0.000
_refine_ls_structure_factor_coef Fsqd
_refine_ls_weighting_details 'calc w=1/[\s^2^(Fo^2^)+(0.0557P)^2^+0.0000P] where P=(Fo^2^+2Fc^2^)/3'
_refine_ls_weighting_scheme calc
_refine_ls_wR_factor_gt 0.1003
_refine_ls_wR_factor_ref 0.1043
_reflns_number_gt 4635
_reflns_number_total 5976
_reflns_threshold_expression I>2\s(I)
_cod_data_source_file om9002279_si_002.cif
_cod_data_source_block c4d
_cod_depositor_comments
;
The following automatic conversions were performed:

'_symmetry_cell_setting' value 'Orthorhombic' changed to
'orthorhombic' according to
/home/saulius/struct/CIF-dictionaries/cif_core.dic dictionary named
'cif_core.dic' version 2.4.2 from 2011-04-26.

'_geom_bond_publ_flag'
value 'Y' changed to 'y' according to
/home/saulius/struct/CIF-dictionaries/cif_core.dic dictionary named
'cif_core.dic' version 2.4.2 from 2011-04-26 (82
times).

'_geom_angle_publ_flag' value 'Y' changed to 'y' according
to /home/saulius/struct/CIF-dictionaries/cif_core.dic dictionary
named 'cif_core.dic' version 2.4.2 from 2011-04-26 (143
times).

'_geom_torsion_publ_flag' value 'Y' changed to 'y' according
to /home/saulius/struct/CIF-dictionaries/cif_core.dic dictionary
named 'cif_core.dic' version 2.4.2 from 2011-04-26 (88 times).

Automatic conversion script
Id: cif_fix_values 1715 2011-07-08 13:25:40Z adriana 
;
_cod_original_sg_symbol_H-M P212121
_cod_database_code 4069501

loop_
_symmetry_equiv_pos_as_xyz
'x, y, z'
'-x+1/2, -y, z+1/2'
'-x, y+1/2, -z+1/2'
'x+1/2, -y+1/2, -z'

loop_
_atom_site_label
_atom_site_type_symbol
_atom_site_fract_x
_atom_site_fract_y
_atom_site_fract_z
_atom_site_U_iso_or_equiv
_atom_site_adp_type
_atom_site_occupancy
_atom_site_symmetry_multiplicity
_atom_site_calc_flag
_atom_site_refinement_flags
Cu1 Cu 0.72513(5) 0.65238(4) 0.78282(2) 0.03502(13) Uani 1 1 d .
O1 O 0.4892(3) 0.37909(18) 0.93271(10) 0.0456(6) Uani 1 1 d .
O2 O 0.3094(2) 0.69625(18) 0.92922(11) 0.0412(6) Uani 1 1 d .
N1 N 0.7428(2) 0.6339(2) 0.86657(11) 0.0307(6) Uani 1 1 d .
N2 N 0.5375(2) 0.62275(19) 0.77626(11) 0.0308(6) Uani 1 1 d .
N3 N 0.9155(3) 0.7350(2) 0.69497(12) 0.0375(7) Uani 1 1 d .
N4 N 0.4200(2) 0.54464(19) 0.92030(10) 0.0251(6) Uani 1 1 d .
C1 C 0.6560(3) 0.6152(3) 0.96607(13) 0.0419(9) Uani 1 1 d .
H1A H 0.7259 0.5683 0.9788 0.063 Uiso 1 1 calc R
H1B H 0.5716 0.5968 0.9847 0.063 Uiso 1 1 calc R
H1C H 0.6802 0.6847 0.9772 0.063 Uiso 1 1 calc R
C2 C 0.6409(3) 0.6090(2) 0.90067(14) 0.0277(7) Uani 1 1 d .
C3 C 0.5169(3) 0.5771(2) 0.87777(13) 0.0252(7) Uani 1 1 d .
C4 C 0.4674(3) 0.5828(2) 0.81970(13) 0.0273(7) Uani 1 1 d .
C5 C 0.3291(3) 0.5421(3) 0.80814(14) 0.0399(9) Uani 1 1 d .
H5A H 0.3250 0.5143 0.7685 0.060 Uiso 1 1 calc R
H5B H 0.2641 0.5972 0.8120 0.060 Uiso 1 1 calc R
H5C H 0.3085 0.4885 0.8364 0.060 Uiso 1 1 calc R
C6 C 0.8908(3) 0.7816(3) 0.88083(13) 0.0275(7) Uani 1 1 d .
C7 C 0.7879(3) 0.8440(3) 0.86272(13) 0.0358(7) Uani 1 1 d .
H7A H 0.7020 0.8157 0.8566 0.043 Uiso 1 1 calc R
C8 C 0.8075(4) 0.9470(3) 0.85330(15) 0.0399(9) Uani 1 1 d .
H8A H 0.7355 0.9889 0.8414 0.048 Uiso 1 1 calc R
C9 C 0.9331(4) 0.9881(3) 0.86141(16) 0.0431(9) Uani 1 1 d .
H9A H 0.9485 1.0580 0.8537 0.052 Uiso 1 1 calc R
C10 C 1.0360(4) 0.9271(3) 0.88083(16) 0.0415(9) Uani 1 1 d .
H10A H 1.1214 0.9558 0.8875 0.050 Uiso 1 1 calc R
C11 C 1.0155(3) 0.8252(3) 0.89052(14) 0.0341(8) Uani 1 1 d .
H11A H 1.0869 0.7841 0.9039 0.041 Uiso 1 1 calc R
C12 C 0.8706(3) 0.6674(3) 0.89154(14) 0.0329(8) Uani 1 1 d .
H12A H 0.8690 0.6550 0.9346 0.040 Uiso 1 1 calc R
C13 C 0.9832(3) 0.6045(3) 0.86472(18) 0.0458(10) Uani 1 1 d .
H13A H 0.9693 0.5326 0.8738 0.069 Uiso 1 1 calc R
H13B H 1.0686 0.6267 0.8809 0.069 Uiso 1 1 calc R
H13C H 0.9836 0.6139 0.8223 0.069 Uiso 1 1 calc R
C14 C 0.5177(3) 0.5711(3) 0.67236(13) 0.0269(7) Uani 1 1 d .
C15 C 0.5119(4) 0.5960(3) 0.61357(14) 0.0357(8) Uani 1 1 d .
H15A H 0.4869 0.6627 0.6022 0.043 Uiso 1 1 calc R
C16 C 0.5425(4) 0.5238(3) 0.57119(15) 0.0398(9) Uani 1 1 d .
H16A H 0.5392 0.5422 0.5311 0.048 Uiso 1 1 calc R
C17 C 0.5772(3) 0.4269(3) 0.58638(15) 0.0375(8) Uani 1 1 d .
H17A H 0.5961 0.3780 0.5571 0.045 Uiso 1 1 calc R
C18 C 0.5845(4) 0.4007(3) 0.64422(14) 0.0367(8) Uani 1 1 d .
H18A H 0.6091 0.3337 0.6552 0.044 Uiso 1 1 calc R
C19 C 0.5554(3) 0.4729(3) 0.68680(14) 0.0344(8) Uani 1 1 d .
H19A H 0.5616 0.4544 0.7268 0.041 Uiso 1 1 calc R
C20 C 0.4747(3) 0.6455(3) 0.71927(13) 0.0323(7) Uani 1 1 d .
H20A H 0.3763 0.6385 0.7242 0.039 Uiso 1 1 calc R
C21 C 0.5034(4) 0.7553(3) 0.70375(15) 0.0472(10) Uani 1 1 d .
H21A H 0.4749 0.7994 0.7358 0.071 Uiso 1 1 calc R
H21B H 0.4546 0.7735 0.6682 0.071 Uiso 1 1 calc R
H21C H 0.5991 0.7640 0.6971 0.071 Uiso 1 1 calc R
C22 C 1.0019(3) 0.7745(3) 0.65355(14) 0.0309(7) Uani 1 1 d .
C23 C 0.9762(3) 0.7555(3) 0.59520(14) 0.0341(8) Uani 1 1 d .
C24 C 1.0672(4) 0.7921(3) 0.55492(15) 0.0428(9) Uani 1 1 d .
H24A H 1.0533 0.7803 0.5145 0.051 Uiso 1 1 calc R
C25 C 1.1774(4) 0.8451(3) 0.57306(17) 0.0474(9) Uani 1 1 d .
H25A H 1.2392 0.8691 0.5449 0.057 Uiso 1 1 calc R
C26 C 1.1998(4) 0.8642(3) 0.63128(17) 0.0428(9) Uani 1 1 d .
H26A H 1.2758 0.9022 0.6427 0.051 Uiso 1 1 calc R
C27 C 1.1126(3) 0.8286(3) 0.67321(15) 0.0342(8) Uani 1 1 d .
C28 C 0.8530(4) 0.6974(3) 0.57677(18) 0.0555(11) Uani 1 1 d .
H28A H 0.8582 0.6277 0.5915 0.083 Uiso 1 1 calc R
H28B H 0.8473 0.6964 0.5341 0.083 Uiso 1 1 calc R
H28C H 0.7737 0.7307 0.5928 0.083 Uiso 1 1 calc R
C29 C 1.1336(4) 0.8492(4) 0.73671(16) 0.0586(11) Uani 1 1 d .
H29A H 1.2083 0.8962 0.7416 0.088 Uiso 1 1 calc R
H29B H 1.1534 0.7853 0.7569 0.088 Uiso 1 1 calc R
H29C H 1.0528 0.8794 0.7532 0.088 Uiso 1 1 calc R
C30 C 0.8429(4) 0.6990(3) 0.72922(15) 0.0413(9) Uani 1 1 d .
C31 C 0.4141(3) 0.4484(3) 0.94499(14) 0.0331(8) Uani 1 1 d .
C32 C 0.2997(4) 0.4453(3) 0.98740(15) 0.0392(9) Uani 1 1 d .
H32A H 0.2310 0.3964 0.9744 0.047 Uiso 1 1 calc R
H32B H 0.3308 0.4254 1.0267 0.047 Uiso 1 1 calc R
C33 C 0.2449(3) 0.5518(3) 0.98796(15) 0.0397(9) Uani 1 1 d .
H33A H 0.1492 0.5518 0.9776 0.048 Uiso 1 1 calc R
H33B H 0.2554 0.5828 1.0270 0.048 Uiso 1 1 calc R
C34 C 0.3236(3) 0.6090(3) 0.94370(14) 0.0322(8) Uani 1 1 d .

loop_
_atom_site_aniso_label
_atom_site_aniso_U_11
_atom_site_aniso_U_22
_atom_site_aniso_U_33
_atom_site_aniso_U_23
_atom_site_aniso_U_13
_atom_site_aniso_U_12
Cu1 0.0302(2) 0.0449(3) 0.0300(2) 0.0030(2) 0.0049(2) -0.0053(2)
O1 0.0591(17) 0.0354(14) 0.0422(15) 0.0040(11) 0.0140(13) 0.0119(12)
O2 0.0428(15) 0.0318(13) 0.0489(15) 0.0082(11) 0.0109(12) 0.0071(11)
N1 0.0227(14) 0.0394(16) 0.0302(13) 0.0033(12) 0.0000(11) -0.0068(12)
N2 0.0313(14) 0.0392(16) 0.0220(13) 0.0029(12) 0.0017(12) 0.0027(12)
N3 0.0341(15) 0.0431(18) 0.0353(15) 0.0049(14) 0.0143(13) -0.0071(14)
N4 0.0237(13) 0.0264(14) 0.0252(13) 0.0010(11) 0.0042(11) 0.0000(11)
C1 0.037(2) 0.063(3) 0.0256(18) -0.0003(17) -0.0019(15) -0.0110(19)
C2 0.0229(15) 0.0312(17) 0.0289(16) 0.0024(14) -0.0021(13) -0.0006(14)
C3 0.0220(15) 0.0353(18) 0.0182(15) 0.0019(13) 0.0059(12) -0.0060(14)
C4 0.0277(17) 0.0320(17) 0.0223(16) 0.0000(14) 0.0014(13) 0.0009(14)
C5 0.0284(17) 0.062(3) 0.0293(18) -0.0017(17) -0.0009(14) -0.0069(18)
C6 0.0244(16) 0.0335(18) 0.0247(16) -0.0022(14) -0.0021(13) -0.0031(14)
C7 0.0277(16) 0.0445(19) 0.0352(17) -0.0007(17) -0.0037(14) -0.0012(18)
C8 0.038(2) 0.041(2) 0.041(2) -0.0020(17) -0.0074(16) 0.0034(17)
C9 0.039(2) 0.039(2) 0.052(2) -0.0038(18) -0.0101(18) 0.0002(18)
C10 0.033(2) 0.039(2) 0.052(2) -0.0069(18) -0.0062(17) -0.0026(17)
C11 0.0275(17) 0.038(2) 0.0369(19) -0.0031(15) -0.0078(14) 0.0019(15)
C12 0.0196(15) 0.043(2) 0.0365(18) 0.0075(17) -0.0031(13) -0.0054(16)
C13 0.0261(18) 0.037(2) 0.075(3) 0.003(2) -0.0060(19) -0.0004(16)
C14 0.0207(15) 0.0353(18) 0.0247(16) 0.0019(14) 0.0010(13) -0.0009(14)
C15 0.041(2) 0.037(2) 0.0294(18) 0.0058(15) -0.0014(15) -0.0016(16)
C16 0.049(2) 0.047(2) 0.0234(17) 0.0008(16) 0.0007(16) -0.0109(19)
C17 0.0374(19) 0.043(2) 0.0316(19) -0.0071(16) 0.0031(15) -0.0067(18)
C18 0.0395(19) 0.039(2) 0.0313(18) -0.0011(16) -0.0001(15) 0.0040(17)
C19 0.0358(18) 0.041(2) 0.0263(17) 0.0092(15) 0.0007(14) 0.0066(16)
C20 0.0313(15) 0.0443(18) 0.0212(14) 0.0074(17) -0.0005(14) 0.0038(16)
C21 0.067(3) 0.041(2) 0.033(2) 0.0029(17) -0.0017(18) 0.015(2)
C22 0.0309(17) 0.0326(18) 0.0293(17) 0.0046(14) 0.0060(14) -0.0025(15)
C23 0.0405(19) 0.0319(18) 0.0301(17) -0.0006(15) -0.0041(15) -0.0015(16)
C24 0.065(3) 0.037(2) 0.0258(18) 0.0038(16) 0.0073(17) 0.008(2)
C25 0.051(2) 0.041(2) 0.051(2) 0.010(2) 0.0255(18) 0.007(2)
C26 0.0333(19) 0.038(2) 0.057(2) 0.0050(18) 0.0070(16) -0.0018(17)
C27 0.0298(17) 0.035(2) 0.0374(18) -0.0005(16) 0.0024(14) -0.0045(15)
C28 0.060(3) 0.050(2) 0.056(3) -0.003(2) -0.026(2) -0.007(2)
C29 0.057(2) 0.072(3) 0.046(2) -0.006(2) -0.0072(19) -0.008(3)
C30 0.040(2) 0.045(2) 0.039(2) -0.0027(17) -0.0061(17) -0.0010(17)
C31 0.0380(19) 0.0336(19) 0.0276(17) 0.0034(15) 0.0024(14) -0.0020(16)
C32 0.042(2) 0.039(2) 0.0369(19) 0.0042(16) 0.0151(16) -0.0054(17)
C33 0.035(2) 0.046(2) 0.0376(19) 0.0086(16) 0.0118(15) -0.0008(17)
C34 0.0269(16) 0.039(2) 0.0306(17) -0.0020(15) 0.0049(14) 0.0012(15)

loop_
_atom_type_symbol
_atom_type_description
_atom_type_scat_dispersion_real
_atom_type_scat_dispersion_imag
_atom_type_scat_source
C C 0.0181 0.0091 'International Tables Vol C Tables 4.2.6.8 and 6.1.1.4'
H H 0.0000 0.0000 'International Tables Vol C Tables 4.2.6.8 and 6.1.1.4'
N N 0.0311 0.0180 'International Tables Vol C Tables 4.2.6.8 and 6.1.1.4'
Cu Cu -1.9646 0.5888 'International Tables Vol C Tables 4.2.6.8 and 6.1.1.4'
O O 0.0492 0.0322 'International Tables Vol C Tables 4.2.6.8 and 6.1.1.4'

loop_
_geom_angle_atom_site_label_1
_geom_angle_atom_site_label_2
_geom_angle_atom_site_label_3
_geom_angle
_geom_angle_publ_flag
C30 Cu1 N2 130.75(14) y
C30 Cu1 N1 130.73(13) y
N2 Cu1 N1 98.09(11) y
C2 N1 C12 121.1(3) y
C2 N1 Cu1 122.8(2) y
C12 N1 Cu1 115.20(19) y
C4 N2 C20 121.0(3) y
C4 N2 Cu1 122.6(2) y
C20 N2 Cu1 116.32(19) y
C30 N3 C22 178.1(4) y
C34 N4 C31 111.6(3) y
C34 N4 C3 123.3(3) y
C31 N4 C3 125.1(3) y
C2 C1 H1A 109.5 y
C2 C1 H1B 109.5 y
H1A C1 H1B 109.5 y
C2 C1 H1C 109.5 y
H1A C1 H1C 109.5 y
H1B C1 H1C 109.5 y
N1 C2 C3 122.2(3) y
N1 C2 C1 119.6(3) y
C3 C2 C1 118.2(3) y
C2 C3 C4 129.7(3) y
C2 C3 N4 115.5(3) y
C4 C3 N4 114.3(3) y
N2 C4 C3 122.5(3) y
N2 C4 C5 119.7(3) y
C3 C4 C5 117.8(3) y
C4 C5 H5A 109.5 y
C4 C5 H5B 109.5 y
H5A C5 H5B 109.5 y
C4 C5 H5C 109.5 y
H5A C5 H5C 109.5 y
H5B C5 H5C 109.5 y
C7 C6 C11 118.3(3) y
C7 C6 C12 122.0(3) y
C11 C6 C12 119.7(3) y
C6 C7 C8 121.4(3) y
C6 C7 H7A 119.3 y
C8 C7 H7A 119.3 y
C9 C8 C7 119.4(3) y
C9 C8 H8A 120.3 y
C7 C8 H8A 120.3 y
C10 C9 C8 119.8(3) y
C10 C9 H9A 120.1 y
C8 C9 H9A 120.1 y
C9 C10 C11 120.5(3) y
C9 C10 H10A 119.8 y
C11 C10 H10A 119.8 y
C6 C11 C10 120.6(3) y
C6 C11 H11A 119.7 y
C10 C11 H11A 119.7 y
N1 C12 C6 110.2(3) y
N1 C12 C13 109.0(3) y
C6 C12 C13 111.6(3) y
N1 C12 H12A 108.6 y
C6 C12 H12A 108.6 y
C13 C12 H12A 108.6 y
C12 C13 H13A 109.5 y
C12 C13 H13B 109.5 y
H13A C13 H13B 109.5 y
C12 C13 H13C 109.5 y
H13A C13 H13C 109.5 y
H13B C13 H13C 109.5 y
C15 C14 C19 117.6(3) y
C15 C14 C20 121.5(3) y
C19 C14 C20 120.7(3) y
C14 C15 C16 120.4(3) y
C14 C15 H15A 119.8 y
C16 C15 H15A 119.8 y
C17 C16 C15 121.0(3) y
C17 C16 H16A 119.5 y
C15 C16 H16A 119.5 y
C18 C17 C16 119.6(3) y
C18 C17 H17A 120.2 y
C16 C17 H17A 120.2 y
C17 C18 C19 119.6(3) y
C17 C18 H18A 120.2 y
C19 C18 H18A 120.2 y
C14 C19 C18 121.7(3) y
C14 C19 H19A 119.1 y
C18 C19 H19A 119.1 y
N2 C20 C14 111.9(3) y
N2 C20 C21 108.6(3) y
C14 C20 C21 113.3(3) y
N2 C20 H20A 107.6 y
C14 C20 H20A 107.6 y
C21 C20 H20A 107.6 y
C20 C21 H21A 109.5 y
C20 C21 H21B 109.5 y
H21A C21 H21B 109.5 y
C20 C21 H21C 109.5 y
H21A C21 H21C 109.5 y
H21B C21 H21C 109.5 y
C23 C22 N3 118.4(3) y
C23 C22 C27 123.6(3) y
N3 C22 C27 118.0(3) y
C22 C23 C24 117.2(3) y
C22 C23 C28 120.9(3) y
C24 C23 C28 121.9(3) y
C25 C24 C23 120.4(3) y
C25 C24 H24A 119.8 y
C23 C24 H24A 119.8 y
C24 C25 C26 121.2(3) y
C24 C25 H25A 119.4 y
C26 C25 H25A 119.4 y
C25 C26 C27 120.6(3) y
C25 C26 H26A 119.7 y
C27 C26 H26A 119.7 y
C26 C27 C22 117.0(3) y
C26 C27 C29 121.7(3) y
C22 C27 C29 121.3(3) y
C23 C28 H28A 109.5 y
C23 C28 H28B 109.5 y
H28A C28 H28B 109.5 y
C23 C28 H28C 109.5 y
H28A C28 H28C 109.5 y
H28B C28 H28C 109.5 y
C27 C29 H29A 109.5 y
C27 C29 H29B 109.5 y
H29A C29 H29B 109.5 y
C27 C29 H29C 109.5 y
H29A C29 H29C 109.5 y
H29B C29 H29C 109.5 y
N3 C30 Cu1 175.8(3) y
O1 C31 N4 124.3(3) y
O1 C31 C32 127.0(3) y
N4 C31 C32 108.7(3) y
C33 C32 C31 105.0(3) y
C33 C32 H32A 110.7 y
C31 C32 H32A 110.7 y
C33 C32 H32B 110.7 y
C31 C32 H32B 110.7 y
H32A C32 H32B 108.8 y
C34 C33 C32 105.7(3) y
C34 C33 H33A 110.6 y
C32 C33 H33A 110.6 y
C34 C33 H33B 110.6 y
C32 C33 H33B 110.6 y
H33A C33 H33B 108.7 y
O2 C34 N4 123.8(3) y
O2 C34 C33 127.3(3) y
N4 C34 C33 108.8(3) y

loop_
_geom_bond_atom_site_label_1
_geom_bond_atom_site_label_2
_geom_bond_distance
_geom_bond_publ_flag
Cu1 C30 1.813(4) y
Cu1 N2 1.930(3) y
Cu1 N1 1.944(3) y
O1 C31 1.217(4) y
O2 C34 1.204(4) y
N1 C2 1.329(4) y
N1 C12 1.474(4) y
N2 C4 1.329(4) y
N2 C20 1.482(4) y
N3 C30 1.172(4) y
N3 C22 1.388(4) y
N4 C34 1.395(4) y
N4 C31 1.390(4) y
N4 C3 1.442(4) y
C1 C2 1.509(4) y
C1 H1A 0.9800 y
C1 H1B 0.9800 y
C1 H1C 0.9800 y
C2 C3 1.416(4) y
C3 C4 1.423(4) y
C4 C5 1.513(4) y
C5 H5A 0.9800 y
C5 H5B 0.9800 y
C5 H5C 0.9800 y
C6 C7 1.385(4) y
C6 C11 1.395(4) y
C6 C12 1.537(4) y
C7 C8 1.388(5) y
C7 H7A 0.9500 y
C8 C9 1.385(5) y
C8 H8A 0.9500 y
C9 C10 1.383(5) y
C9 H9A 0.9500 y
C10 C11 1.376(5) y
C10 H10A 0.9500 y
C11 H11A 0.9500 y
C12 C13 1.531(4) y
C12 H12A 1.0000 y
C13 H13A 0.9800 y
C13 H13B 0.9800 y
C13 H13C 0.9800 y
C14 C15 1.389(4) y
C14 C19 1.388(4) y
C14 C20 1.518(4) y
C15 C16 1.394(4) y
C15 H15A 0.9500 y
C16 C17 1.369(5) y
C16 H16A 0.9500 y
C17 C18 1.372(4) y
C17 H17A 0.9500 y
C18 C19 1.394(5) y
C18 H18A 0.9500 y
C19 H19A 0.9500 y
C20 C21 1.516(4) y
C20 H20A 1.0000 y
C21 H21A 0.9800 y
C21 H21B 0.9800 y
C21 H21C 0.9800 y
C22 C23 1.385(4) y
C22 C27 1.396(4) y
C23 C24 1.386(5) y
C23 C28 1.515(5) y
C24 C25 1.373(5) y
C24 H24A 0.9500 y
C25 C26 1.377(5) y
C25 H25A 0.9500 y
C26 C27 1.383(5) y
C26 H26A 0.9500 y
C27 C29 1.496(5) y
C28 H28A 0.9800 y
C28 H28B 0.9800 y
C28 H28C 0.9800 y
C29 H29A 0.9800 y
C29 H29B 0.9800 y
C29 H29C 0.9800 y
C31 C32 1.507(4) y
C32 C33 1.507(5) y
C32 H32A 0.9900 y
C32 H32B 0.9900 y
C33 C34 1.491(4) y
C33 H33A 0.9900 y
C33 H33B 0.9900 y

loop_
_geom_torsion_atom_site_label_1
_geom_torsion_atom_site_label_2
_geom_torsion_atom_site_label_3
_geom_torsion_atom_site_label_4
_geom_torsion
_geom_torsion_publ_flag
C30 Cu1 N1 C2 172.4(3) y
N2 Cu1 N1 C2 -0.5(3) y
C30 Cu1 N1 C12 3.2(3) y
N2 Cu1 N1 C12 -169.8(2) y
C30 Cu1 N2 C4 175.8(3) y
N1 Cu1 N2 C4 -11.3(3) y
C30 Cu1 N2 C20 -3.3(3) y
N1 Cu1 N2 C20 169.7(2) y
C12 N1 C2 C3 179.7(3) y
Cu1 N1 C2 C3 11.0(4) y
C12 N1 C2 C1 0.1(5) y
Cu1 N1 C2 C1 -168.5(2) y
N1 C2 C3 C4 -13.0(6) y
C1 C2 C3 C4 166.6(3) y
N1 C2 C3 N4 175.1(3) y
C1 C2 C3 N4 -5.4(4) y
C34 N4 C3 C2 93.9(4) y
C31 N4 C3 C2 -83.0(4) y
C34 N4 C3 C4 -79.3(4) y
C31 N4 C3 C4 103.8(4) y
C20 N2 C4 C3 -168.2(3) y
Cu1 N2 C4 C3 12.7(4) y
C20 N2 C4 C5 11.3(5) y
Cu1 N2 C4 C5 -167.7(2) y
C2 C3 C4 N2 -0.4(6) y
N4 C3 C4 N2 171.7(3) y
C2 C3 C4 C5 -179.9(3) y
N4 C3 C4 C5 -7.9(4) y
C11 C6 C7 C8 1.1(5) y
C12 C6 C7 C8 179.9(3) y
C6 C7 C8 C9 0.9(5) y
C7 C8 C9 C10 -2.4(6) y
C8 C9 C10 C11 1.9(6) y
C7 C6 C11 C10 -1.6(5) y
C12 C6 C11 C10 179.5(3) y
C9 C10 C11 C6 0.1(5) y
C2 N1 C12 C6 -108.8(3) y
Cu1 N1 C12 C6 60.7(3) y
C2 N1 C12 C13 128.4(3) y
Cu1 N1 C12 C13 -62.1(3) y
C7 C6 C12 N1 13.7(4) y
C11 C6 C12 N1 -167.5(3) y
C7 C6 C12 C13 135.0(3) y
C11 C6 C12 C13 -46.2(4) y
C19 C14 C15 C16 0.3(5) y
C20 C14 C15 C16 -175.2(3) y
C14 C15 C16 C17 0.8(6) y
C15 C16 C17 C18 -1.2(6) y
C16 C17 C18 C19 0.5(5) y
C15 C14 C19 C18 -1.1(5) y
C20 C14 C19 C18 174.5(3) y
C17 C18 C19 C14 0.7(5) y
C4 N2 C20 C14 -107.1(3) y
Cu1 N2 C20 C14 72.0(3) y
C4 N2 C20 C21 127.1(3) y
Cu1 N2 C20 C21 -53.8(3) y
C15 C14 C20 N2 -156.8(3) y
C19 C14 C20 N2 27.8(4) y
C15 C14 C20 C21 -33.6(4) y
C19 C14 C20 C21 151.0(3) y
N3 C22 C23 C24 -177.2(3) y
C27 C22 C23 C24 0.7(5) y
N3 C22 C23 C28 2.9(5) y
C27 C22 C23 C28 -179.1(3) y
C22 C23 C24 C25 -0.3(5) y
C28 C23 C24 C25 179.5(3) y
C23 C24 C25 C26 -0.6(6) y
C24 C25 C26 C27 1.2(6) y
C25 C26 C27 C22 -0.8(5) y
C25 C26 C27 C29 -179.3(4) y
C23 C22 C27 C26 -0.1(5) y
N3 C22 C27 C26 177.8(3) y
C23 C22 C27 C29 178.4(4) y
N3 C22 C27 C29 -3.7(5) y
C22 N3 C30 Cu1 -154(8) y
C34 N4 C31 O1 -178.6(3) y
C3 N4 C31 O1 -1.4(5) y
C34 N4 C31 C32 2.5(4) y
C3 N4 C31 C32 179.7(3) y
O1 C31 C32 C33 177.5(4) y
N4 C31 C32 C33 -3.7(4) y
C31 C32 C33 C34 3.4(4) y
C31 N4 C34 O2 179.9(3) y
C3 N4 C34 O2 2.6(5) y
C31 N4 C34 C33 -0.2(4) y
C3 N4 C34 C33 -177.5(3) y
C32 C33 C34 O2 177.8(4) y
C32 C33 C34 N4 -2.1(4) y
